data_7200796
loop_
_publ_author_name
'Yang, Songjie'
'Brooks, Andrew C.'
'Martin, Lee'
'Day, Peter'
'Li, Hongchao'
'Horton, Peter'
'Male, Louise'
'Wallis, John D.'

_publ_section_title
;
 Novel enantiopure bis(pyrrolo)tetrathiafulvalene donors exhibiting
 chiral crystal packing arrangements
;
_journal_issue 6
_journal_name_full CrystEngComm
_journal_page_first 993
_journal_paper_doi 10.1039/b822009n
_journal_volume 11
_journal_year 2009
_chemical_absolute_configuration syn
_chemical_formula_sum 'C34 H30 N2 S4'
_chemical_formula_weight 594.84
_chemical_name_systematic
;
Bis(R-N-(1-naphthyl)ethyl-2,5-dihydropyrrolo)tetrathiafulvalene
;
_space_group_IT_number 4
_symmetry_cell_setting monoclinic
_symmetry_space_group_name_Hall 'P 2yb'
_symmetry_space_group_name_H-M 'P 1 21 1'
_atom_sites_solution_hydrogens geom
_atom_sites_solution_primary direct
_atom_sites_solution_secondary difmap
_audit_creation_method SHELXL-97
_cell_angle_alpha 90.00
_cell_angle_beta 108.72(3)
_cell_angle_gamma 90.00
_cell_formula_units_Z 2
_cell_length_a 12.705(3)
_cell_length_b 6.1713(12)
_cell_length_c 19.492(4)
_cell_measurement_reflns_used 54885
_cell_measurement_temperature 120(2)
_cell_measurement_theta_max 27.48
_cell_measurement_theta_min 2.91
_cell_volume 1447.4(6)
_computing_cell_refinement 'DENZO (Otwinowski & Minor, 1997) & COLLECT (Hooft, R.W.W., 1998)'
_computing_data_collection 'COLLECT (Hooft, R.W.W., 1998)'
_computing_data_reduction 'DENZO (Otwinowski & Minor, 1997) & COLLECT (Hooft, R.W.W., 1998)'
_computing_structure_refinement 'SHELXL-97 (Sheldrick, 1997)'
_computing_structure_solution 'SHELXS-97 (Sheldrick, 1990)'
_diffrn_ambient_temperature 120(2)
_diffrn_detector_area_resol_mean 4096x4096pixels/62x62mm
_diffrn_measured_fraction_theta_full 0.958
_diffrn_measured_fraction_theta_max 0.958
_diffrn_measurement_device_type 'Bruker-Nonius APEX II CCD camera on \k-goniostat'
_diffrn_measurement_method '\f & \w scans'
_diffrn_radiation_monochromator '10cm confocal mirrors'
_diffrn_radiation_source 'Bruker-Nonius FR591 rotating anode'
_diffrn_radiation_type MoK\a
_diffrn_radiation_wavelength 0.71073
_diffrn_reflns_av_R_equivalents 0.0785
_diffrn_reflns_av_sigmaI/netI 0.0961
_diffrn_reflns_limit_h_max 16
_diffrn_reflns_limit_h_min -16
_diffrn_reflns_limit_k_max 8
_diffrn_reflns_limit_k_min -8
_diffrn_reflns_limit_l_max 25
_diffrn_reflns_limit_l_min -25
_diffrn_reflns_number 19829
_diffrn_reflns_theta_full 28.06
_diffrn_reflns_theta_max 28.06
_diffrn_reflns_theta_min 3.18
_exptl_absorpt_coefficient_mu 0.356
_exptl_absorpt_correction_T_max 0.99
_exptl_absorpt_correction_T_min 0.88
_exptl_absorpt_correction_type multi-scan
_exptl_absorpt_process_details 'SADABS 2007/2 (Sheldrick, G.M., 2007)'
_exptl_crystal_colour yellow
_exptl_crystal_density_diffrn 1.365
_exptl_crystal_density_method 'not measured'
_exptl_crystal_description plate
_exptl_crystal_F_000 624
_exptl_crystal_size_max 0.18
_exptl_crystal_size_mid 0.15
_exptl_crystal_size_min 0.02
_refine_diff_density_max 0.422
_refine_diff_density_min -0.360
_refine_diff_density_rms 0.087
_refine_ls_abs_structure_details 'Flack H D (1983), Acta Cryst. A39, 876-881'
_refine_ls_abs_structure_Flack -0.11(16)
_refine_ls_extinction_method none
_refine_ls_goodness_of_fit_ref 1.077
_refine_ls_hydrogen_treatment constr
_refine_ls_matrix_type full
_refine_ls_number_parameters 363
_refine_ls_number_reflns 6504
_refine_ls_number_restraints 1
_refine_ls_restrained_S_all 1.077
_refine_ls_R_factor_all 0.1236
_refine_ls_R_factor_gt 0.0796
_refine_ls_shift/su_max 0.000
_refine_ls_shift/su_mean 0.000
_refine_ls_structure_factor_coef Fsqd
_refine_ls_weighting_details 'calc w=1/[\s^2^(Fo^2^)+(0.0000P)^2^+3.6159P] where P=(Fo^2^+2Fc^2^)/3'
_refine_ls_weighting_scheme calc
_refine_ls_wR_factor_gt 0.1344
_refine_ls_wR_factor_ref 0.1555
_reflns_number_gt 4594
_reflns_number_total 6504
_reflns_threshold_expression >2sigma(I)
_cod_data_source_file b822009n.txt
_cod_data_source_block f:\pyrrol~1\nap\nap
_cod_original_cell_volume 1447.5(5)
_cod_original_sg_symbol_H-M P21
_cod_database_code 7200796

loop_
_symmetry_equiv_pos_as_xyz
'x, y, z'
'-x, y+1/2, -z'

loop_
_atom_site_label
_atom_site_type_symbol
_atom_site_fract_x
_atom_site_fract_y
_atom_site_fract_z
_atom_site_U_iso_or_equiv
_atom_site_adp_type
_atom_site_occupancy
_atom_site_symmetry_multiplicity
_atom_site_calc_flag
_atom_site_refinement_flags
_atom_site_disorder_assembly
_atom_site_disorder_group
S1 S 0.88004(11) 0.0180(3) 0.06302(8) 0.0324(4) Uani 1 1 d . . .
S2 S 0.63582(11) -0.0185(3) 0.04044(8) 0.0346(4) Uani 1 1 d . . .
S21 S 0.86622(11) -0.4157(3) -0.03440(8) 0.0334(4) Uani 1 1 d . . .
S22 S 0.62185(11) -0.4433(3) -0.05628(8) 0.0343(4) Uani 1 1 d . . .
N1 N 0.7750(4) 0.4829(10) 0.1729(2) 0.0345(13) Uani 1 1 d . . .
N21 N 0.7124(4) -0.8540(10) -0.1860(3) 0.0375(14) Uani 1 1 d . . .
C1 C 0.7551(4) -0.1304(12) 0.0233(3) 0.0289(14) Uani 1 1 d . . .
C2 C 0.8190(4) 0.2068(12) 0.1051(3) 0.0310(15) Uani 1 1 d . . .
C3 C 0.7102(5) 0.1895(13) 0.0946(3) 0.0329(15) Uani 1 1 d . . .
C4 C 0.8702(5) 0.3830(13) 0.1566(3) 0.0351(15) Uani 1 1 d . . .
H4A H 0.9251 0.3245 0.2011 0.042 Uiso 1 1 calc R . .
H4B H 0.9076 0.4895 0.1343 0.042 Uiso 1 1 calc R . .
C5 C 0.6724(5) 0.3542(13) 0.1372(3) 0.0390(17) Uani 1 1 d . . .
H5A H 0.6442 0.2844 0.1736 0.047 Uiso 1 1 calc R . .
H5B H 0.6132 0.4468 0.1052 0.047 Uiso 1 1 calc R . .
C6 C 0.7943(4) 0.5176(10) 0.2498(3) 0.0320(12) Uani 1 1 d . . .
H6 H 0.7944 0.3735 0.2733 0.038 Uiso 1 1 calc R . .
C7 C 0.7008(5) 0.6560(13) 0.2611(3) 0.0426(17) Uani 1 1 d . . .
H7A H 0.6940 0.7913 0.2337 0.064 Uiso 1 1 calc R . .
H7B H 0.7182 0.6891 0.3127 0.064 Uiso 1 1 calc R . .
H7C H 0.6306 0.5760 0.2440 0.064 Uiso 1 1 calc R . .
C8 C 0.9056(5) 0.6264(11) 0.2861(3) 0.0350(16) Uani 1 1 d . . .
C9 C 0.9307(5) 0.8063(12) 0.2525(4) 0.0415(17) Uani 1 1 d . . .
H9 H 0.8790 0.8552 0.2083 0.050 Uiso 1 1 calc R . .
C10 C 1.0318(6) 0.9198(13) 0.2826(4) 0.0499(18) Uani 1 1 d . . .
H10 H 1.0477 1.0428 0.2583 0.060 Uiso 1 1 calc R . .
C11 C 1.1054(5) 0.8535(13) 0.3456(4) 0.048(2) Uani 1 1 d . . .
H11 H 1.1729 0.9314 0.3651 0.057 Uiso 1 1 calc R . .
C12 C 1.0854(5) 0.6729(12) 0.3832(3) 0.0378(16) Uani 1 1 d . . .
C13 C 1.1639(5) 0.6017(14) 0.4470(4) 0.058(2) Uani 1 1 d . . .
H13 H 1.2324 0.6768 0.4660 0.070 Uiso 1 1 calc R . .
C14 C 1.1426(5) 0.4228(15) 0.4828(4) 0.062(2) Uani 1 1 d . . .
H14 H 1.1973 0.3753 0.5259 0.075 Uiso 1 1 calc R . .
C15 C 1.0425(6) 0.3096(15) 0.4571(4) 0.056(2) Uani 1 1 d . . .
H15 H 1.0281 0.1902 0.4835 0.067 Uiso 1 1 calc R . .
C16 C 0.9636(5) 0.3740(12) 0.3920(3) 0.0425(15) Uani 1 1 d . . .
H16 H 0.8965 0.2942 0.3736 0.051 Uiso 1 1 calc R . .
C17 C 0.9820(5) 0.5565(13) 0.3530(3) 0.0354(15) Uani 1 1 d . . .
C21 C 0.7488(4) -0.3062(12) -0.0168(3) 0.0309(15) Uani 1 1 d . . .
C22 C 0.7882(5) -0.6147(12) -0.0935(3) 0.0301(14) Uani 1 1 d . . .
C23 C 0.6796(5) -0.6253(11) -0.1022(3) 0.0298(14) Uani 1 1 d . . .
C24 C 0.8221(5) -0.7909(12) -0.1349(3) 0.0322(15) Uani 1 1 d . . .
H24A H 0.8723 -0.7360 -0.1607 0.039 Uiso 1 1 calc R . .
H24B H 0.8583 -0.9128 -0.1031 0.039 Uiso 1 1 calc R . .
C25 C 0.6262(5) -0.8030(13) -0.1526(3) 0.0365(16) Uani 1 1 d . . .
H25A H 0.6102 -0.9293 -0.1262 0.044 Uiso 1 1 calc R . .
H26B H 0.5565 -0.7539 -0.1892 0.044 Uiso 1 1 calc R . .
C26 C 0.7034(5) -1.0741(11) -0.2149(3) 0.0397(15) Uani 1 1 d . . .
H26 H 0.7091 -1.1765 -0.1741 0.048 Uiso 1 1 calc R . .
C27 C 0.7992(5) -1.1254(15) -0.2444(4) 0.055(2) Uani 1 1 d . . .
H27A H 0.8026 -1.0140 -0.2795 0.082 Uiso 1 1 calc R . .
H27B H 0.7867 -1.2673 -0.2683 0.082 Uiso 1 1 calc R . .
H27C H 0.8695 -1.1277 -0.2044 0.082 Uiso 1 1 calc R . .
C28 C 0.5893(5) -1.1112(12) -0.2734(3) 0.0382(16) Uani 1 1 d . . .
C29 C 0.5268(6) -1.2875(12) -0.2664(4) 0.0454(17) Uani 1 1 d . . .
H29 H 0.5556 -1.3794 -0.2256 0.055 Uiso 1 1 calc R . .
C30 C 0.4242(6) -1.3375(14) -0.3159(4) 0.0495(18) Uani 1 1 d . . .
H30 H 0.3849 -1.4623 -0.3092 0.059 Uiso 1 1 calc R . .
C31 C 0.3798(6) -1.2058(13) -0.3746(4) 0.052(2) Uani 1 1 d . . .
H31 H 0.3087 -1.2374 -0.4081 0.062 Uiso 1 1 calc R . .
C32 C 0.4399(5) -1.0218(12) -0.3855(3) 0.0372(16) Uani 1 1 d . . .
C33 C 0.3970(5) -0.8882(11) -0.4450(4) 0.0454(16) Uani 1 1 d . . .
H33 H 0.3264 -0.9211 -0.4790 0.055 Uiso 1 1 calc R . .
C34 C 0.4530(6) -0.7118(15) -0.4561(4) 0.055(2) Uani 1 1 d . . .
H34 H 0.4222 -0.6227 -0.4974 0.065 Uiso 1 1 calc R . .
C35 C 0.5563(5) -0.6625(12) -0.4061(3) 0.0476(17) Uani 1 1 d . . .
H35 H 0.5949 -0.5384 -0.4142 0.057 Uiso 1 1 calc R . .
C36 C 0.6038(5) -0.7840(11) -0.3465(3) 0.0409(15) Uani 1 1 d . . .
H36 H 0.6740 -0.7450 -0.3133 0.049 Uiso 1 1 calc R . .
C37 C 0.5459(5) -0.9749(13) -0.3339(3) 0.0351(15) Uani 1 1 d . . .

loop_
_atom_site_aniso_label
_atom_site_aniso_U_11
_atom_site_aniso_U_22
_atom_site_aniso_U_33
_atom_site_aniso_U_23
_atom_site_aniso_U_13
_atom_site_aniso_U_12
S1 0.0179(6) 0.0445(11) 0.0366(8) -0.0032(8) 0.0111(6) -0.0021(7)
S2 0.0179(7) 0.0429(11) 0.0440(9) -0.0091(8) 0.0114(6) -0.0017(7)
S21 0.0186(7) 0.0419(11) 0.0419(9) -0.0010(8) 0.0128(6) 0.0022(7)
S22 0.0206(7) 0.0382(10) 0.0468(9) -0.0108(8) 0.0144(6) -0.0016(8)
N1 0.023(2) 0.049(4) 0.031(3) -0.008(3) 0.0077(19) 0.002(2)
N21 0.028(2) 0.047(4) 0.038(3) -0.004(3) 0.011(2) 0.003(2)
C1 0.015(3) 0.035(4) 0.035(3) 0.002(3) 0.007(2) -0.005(3)
C2 0.015(3) 0.045(4) 0.033(3) 0.002(3) 0.009(2) -0.005(3)
C3 0.026(3) 0.041(4) 0.027(3) 0.003(3) 0.002(2) 0.003(3)
C4 0.026(3) 0.041(4) 0.038(3) -0.003(3) 0.010(3) 0.006(3)
C5 0.023(3) 0.055(5) 0.036(4) -0.009(4) 0.005(3) -0.002(3)
C6 0.027(3) 0.034(3) 0.035(3) -0.003(3) 0.008(2) -0.006(2)
C7 0.036(3) 0.052(4) 0.042(4) -0.014(3) 0.016(3) -0.006(3)
C8 0.030(3) 0.043(4) 0.035(3) -0.009(3) 0.015(3) -0.002(3)
C9 0.037(3) 0.048(5) 0.039(4) 0.001(3) 0.012(3) 0.002(3)
C10 0.047(4) 0.046(5) 0.062(5) -0.003(4) 0.024(4) -0.004(4)
C11 0.033(3) 0.057(6) 0.053(4) -0.024(4) 0.012(3) -0.016(4)
C12 0.036(3) 0.050(5) 0.026(3) -0.013(3) 0.008(3) 0.008(3)
C13 0.034(3) 0.090(7) 0.047(4) -0.017(4) 0.008(3) -0.006(4)
C14 0.035(4) 0.094(7) 0.052(5) 0.015(5) 0.006(3) 0.014(4)
C15 0.066(5) 0.067(6) 0.038(4) 0.010(4) 0.023(4) 0.006(5)
C16 0.047(4) 0.042(4) 0.041(4) 0.005(3) 0.017(3) 0.001(3)
C17 0.035(3) 0.040(4) 0.031(3) -0.008(3) 0.011(2) 0.008(3)
C21 0.016(3) 0.039(4) 0.037(3) -0.003(3) 0.008(2) 0.001(3)
C22 0.024(3) 0.033(4) 0.033(3) 0.001(3) 0.009(2) 0.002(3)
C23 0.028(3) 0.028(3) 0.034(3) -0.004(3) 0.011(3) 0.010(3)
C24 0.028(3) 0.036(4) 0.036(3) 0.004(3) 0.014(3) 0.012(3)
C25 0.027(3) 0.044(4) 0.042(4) 0.000(4) 0.017(3) 0.006(3)
C26 0.036(3) 0.046(4) 0.038(4) -0.007(3) 0.013(3) 0.009(3)
C27 0.040(4) 0.075(6) 0.045(4) -0.015(4) 0.009(3) 0.019(4)
C28 0.046(4) 0.039(4) 0.032(3) -0.002(3) 0.016(3) 0.008(3)
C29 0.054(4) 0.036(4) 0.047(4) 0.004(3) 0.018(4) 0.000(4)
C30 0.060(4) 0.050(5) 0.043(4) -0.003(4) 0.022(3) -0.013(4)
C31 0.052(4) 0.055(5) 0.056(5) -0.009(4) 0.027(4) -0.003(4)
C32 0.037(3) 0.045(4) 0.030(3) -0.009(3) 0.012(3) 0.006(3)
C33 0.051(4) 0.047(4) 0.040(4) -0.004(3) 0.017(3) 0.006(3)
C34 0.054(4) 0.068(6) 0.041(4) 0.006(4) 0.015(3) 0.010(5)
C35 0.047(4) 0.057(5) 0.042(4) 0.003(4) 0.019(3) 0.002(4)
C36 0.038(3) 0.050(4) 0.039(4) -0.003(3) 0.019(3) 0.003(3)
C37 0.034(3) 0.044(4) 0.035(3) -0.007(3) 0.021(3) -0.001(3)

loop_
_atom_type_symbol
_atom_type_description
_atom_type_scat_dispersion_real
_atom_type_scat_dispersion_imag
_atom_type_scat_source
C C 0.0033 0.0016 'International Tables Vol C Tables 4.2.6.8 and 6.1.1.4'
H H 0.0000 0.0000 'International Tables Vol C Tables 4.2.6.8 and 6.1.1.4'
N N 0.0061 0.0033 'International Tables Vol C Tables 4.2.6.8 and 6.1.1.4'
S S 0.1246 0.1234 'International Tables Vol C Tables 4.2.6.8 and 6.1.1.4'

loop_
_geom_angle_atom_site_label_1
_geom_angle_atom_site_label_2
_geom_angle_atom_site_label_3
_geom_angle
_geom_angle_site_symmetry_1
_geom_angle_site_symmetry_3
_geom_angle_publ_flag
C2 S1 C1 94.6(3) . . ?
C3 S2 C1 94.0(3) . . ?
C22 S21 C21 93.4(3) . . ?
C23 S22 C21 93.2(3) . . ?
C6 N1 C4 113.8(4) . . ?
C6 N1 C5 113.1(5) . . ?
C4 N1 C5 109.2(5) . . ?
C26 N21 C25 113.0(5) . . ?
C26 N21 C24 116.4(5) . . ?
C25 N21 C24 108.6(5) . . ?
C21 C1 S1 123.7(4) . . ?
C21 C1 S2 122.0(4) . . ?
S1 C1 S2 114.2(4) . . ?
C3 C2 C4 111.8(6) . . ?
C3 C2 S1 118.0(5) . . ?
C4 C2 S1 130.1(4) . . ?
C2 C3 C5 111.3(6) . . ?
C2 C3 S2 119.2(5) . . ?
C5 C3 S2 129.4(4) . . ?
N1 C4 C2 103.9(5) . . ?
C3 C5 N1 103.5(5) . . ?
N1 C6 C8 111.7(4) . . ?
N1 C6 C7 110.3(4) . . ?
C8 C6 C7 109.5(5) . . ?
C9 C8 C17 119.1(6) . . ?
C9 C8 C6 117.2(6) . . ?
C17 C8 C6 123.6(6) . . ?
C8 C9 C10 121.4(6) . . ?
C11 C10 C9 120.0(7) . . ?
C10 C11 C12 121.9(6) . . ?
C13 C12 C11 121.3(7) . . ?
C13 C12 C17 120.2(7) . . ?
C11 C12 C17 118.4(6) . . ?
C14 C13 C12 120.2(7) . . ?
C13 C14 C15 121.6(7) . . ?
C14 C15 C16 119.2(8) . . ?
C15 C16 C17 121.3(6) . . ?
C8 C17 C16 123.5(6) . . ?
C8 C17 C12 119.2(6) . . ?
C16 C17 C12 117.4(6) . . ?
C1 C21 S22 121.6(3) . . ?
C1 C21 S21 122.1(4) . . ?
S22 C21 S21 116.3(4) . . ?
C23 C22 C24 111.0(6) . . ?
C23 C22 S21 117.4(5) . . ?
C24 C22 S21 131.4(4) . . ?
C22 C23 C25 110.8(5) . . ?
C22 C23 S22 119.4(5) . . ?
C25 C23 S22 129.8(4) . . ?
N21 C24 C22 100.5(4) . . ?
N21 C25 C23 101.7(5) . . ?
N21 C26 C27 111.2(6) . . ?
N21 C26 C28 111.2(5) . . ?
C27 C26 C28 111.2(5) . . ?
C29 C28 C37 118.0(6) . . ?
C29 C28 C26 118.5(6) . . ?
C37 C28 C26 123.4(6) . . ?
C28 C29 C30 123.4(7) . . ?
C31 C30 C29 119.5(8) . . ?
C30 C31 C32 120.2(7) . . ?
C33 C32 C31 121.0(6) . . ?
C33 C32 C37 119.9(6) . . ?
C31 C32 C37 119.1(6) . . ?
C34 C33 C32 121.8(7) . . ?
C33 C34 C35 119.2(7) . . ?
C36 C35 C34 122.7(7) . . ?
C35 C36 C37 119.0(6) . . ?
C28 C37 C32 119.7(6) . . ?
C28 C37 C36 122.9(6) . . ?
C32 C37 C36 117.4(6) . . ?

loop_
_geom_bond_atom_site_label_1
_geom_bond_atom_site_label_2
_geom_bond_distance
_geom_bond_site_symmetry_2
_geom_bond_publ_flag
S1 C2 1.743(7) . ?
S1 C1 1.780(6) . ?
S2 C3 1.736(7) . ?
S2 C1 1.792(6) . ?
S21 C22 1.756(7) . ?
S21 C21 1.769(6) . ?
S22 C23 1.739(6) . ?
S22 C21 1.764(6) . ?
N1 C6 1.454(7) . ?
N1 C4 1.480(7) . ?
N1 C5 1.495(8) . ?
N21 C26 1.461(8) . ?
N21 C25 1.477(7) . ?
N21 C24 1.481(7) . ?
C1 C21 1.325(6) . ?
C2 C3 1.336(7) . ?
C2 C4 1.481(9) . ?
C3 C5 1.486(9) . ?
C6 C8 1.519(8) . ?
C6 C7 1.535(8) . ?
C8 C9 1.377(9) . ?
C8 C17 1.420(8) . ?
C9 C10 1.414(9) . ?
C10 C11 1.347(9) . ?
C11 C12 1.401(10) . ?
C12 C13 1.393(9) . ?
C12 C17 1.446(9) . ?
C13 C14 1.378(11) . ?
C14 C15 1.395(11) . ?
C15 C16 1.398(9) . ?
C16 C17 1.420(9) . ?
C22 C23 1.336(8) . ?
C22 C24 1.499(9) . ?
C23 C25 1.483(10) . ?
C26 C27 1.538(8) . ?
C26 C28 1.547(8) . ?
C28 C29 1.379(10) . ?
C28 C37 1.409(9) . ?
C29 C30 1.384(9) . ?
C30 C31 1.368(10) . ?
C31 C32 1.422(9) . ?
C32 C33 1.384(9) . ?
C32 C37 1.428(8) . ?
C33 C34 1.355(11) . ?
C34 C35 1.395(10) . ?
C35 C36 1.351(9) . ?
C36 C37 1.451(9) . ?

loop_
_cod_related_entry_id
_cod_related_entry_database
_cod_related_entry_code
1 ChemSpider 30653577
